data_2215441
loop_
_publ_author_name
'Muller, Alfred'
'Meijboom, Reinout'

_publ_section_title
;
 Tris(4-fluorophenyl)phosphine selenide
;
_journal_coeditor_code CV2301
_journal_issue 10
_journal_name_full 'Acta Crystallographica Section E'
_journal_page_first o4055
_journal_page_last o4055
_journal_paper_doi 10.1107/S1600536807044170
_journal_volume 63
_journal_year 2007
_chemical_formula_iupac 'C18 H12 F3 P Se'
_chemical_formula_moiety 'C18 H12 F3 P Se'
_chemical_formula_sum 'C18 H12 F3 P Se'
_chemical_formula_weight 395.21
_chemical_name_systematic 'Tris(4-fluorophenyl)phosphine selenide'
_space_group_IT_number 14
_symmetry_cell_setting monoclinic
_symmetry_space_group_name_Hall '-P 2ybc'
_symmetry_space_group_name_H-M 'P 1 21/c 1'
_audit_creation_method 'WinGX routine CIF_UPDATE'
_cell_angle_alpha 90
_cell_angle_beta 91.643(9)
_cell_angle_gamma 90
_cell_formula_units_Z 8
_cell_length_a 18.6554(15)
_cell_length_b 13.3102(13)
_cell_length_c 13.0653(18)
_cell_measurement_reflns_used 812
_cell_measurement_temperature 100(2)
_cell_measurement_theta_max 26
_cell_measurement_theta_min 4.47
_cell_volume 3242.9(6)
_computing_cell_refinement 'CrysAlis RED (Oxford Diffraction, 2003)'
_computing_data_collection 'CrysAlis CCD (Oxford Diffraction, 2003)'
_computing_data_reduction 'CrysAlis RED (Oxford Diffraction, 2003)'
_computing_molecular_graphics 'DIAMOND (Brandenburg & Putz, 2005)'
_computing_publication_material 'WinGX (Farrugia, 1999)'
_computing_structure_refinement 'SHELXL97 (Sheldrick, 1997)'
_computing_structure_solution 'SIR97 (Altomare <i>et al.</i>,  1999)'
_diffrn_ambient_temperature 100(2)
_diffrn_measured_fraction_theta_full 0.994
_diffrn_measured_fraction_theta_max 0.994
_diffrn_measurement_device_type
;
Oxford Diffraction Xcalibur CCD diffractometer
;
_diffrn_measurement_method \w
_diffrn_radiation_monochromator graphite
_diffrn_radiation_type MoK\a
_diffrn_radiation_wavelength 0.71073
_diffrn_reflns_av_R_equivalents 0.021
_diffrn_reflns_limit_h_max 23
_diffrn_reflns_limit_h_min -23
_diffrn_reflns_limit_k_max 16
_diffrn_reflns_limit_k_min -16
_diffrn_reflns_limit_l_max 11
_diffrn_reflns_limit_l_min -16
_diffrn_reflns_number 21720
_diffrn_reflns_theta_full 26.06
_diffrn_reflns_theta_max 26.06
_diffrn_reflns_theta_min 4.49
_diffrn_standards_decay_% 0
_diffrn_standards_interval_count 0
_diffrn_standards_interval_time 0
_diffrn_standards_number 0
_exptl_absorpt_coefficient_mu 2.44
_exptl_absorpt_correction_T_max 0.8103
_exptl_absorpt_correction_T_min 0.6543
_exptl_absorpt_correction_type multi-scan
_exptl_absorpt_process_details
;
(CrysAlis RED; Oxford Diffraction, 2003)
;
_exptl_crystal_colour colourless
_exptl_crystal_density_diffrn 1.619
_exptl_crystal_density_method 'not measured'
_exptl_crystal_description rectangle
_exptl_crystal_F_000 1568
_exptl_crystal_size_max 0.19
_exptl_crystal_size_mid 0.14
_exptl_crystal_size_min 0.09
_refine_diff_density_max 0.384
_refine_diff_density_min -0.329
_refine_ls_extinction_method none
_refine_ls_goodness_of_fit_ref 1.062
_refine_ls_hydrogen_treatment constr
_refine_ls_matrix_type full
_refine_ls_number_parameters 415
_refine_ls_number_reflns 6383
_refine_ls_number_restraints 0
_refine_ls_restrained_S_all 1.062
_refine_ls_R_factor_gt 0.0247
_refine_ls_shift/su_max 0.002
_refine_ls_shift/su_mean 0
_refine_ls_structure_factor_coef Fsqd
_refine_ls_weighting_details 'calc w=1/[\s^2^(Fo^2^)+(0.0345P)^2^] where P=(Fo^2^+2Fc^2^)/3'
_refine_ls_weighting_scheme calc
_refine_ls_wR_factor_ref 0.0609
_reflns_number_gt 5419
_reflns_number_total 6383
_reflns_threshold_expression >2sigma(I)
_cod_data_source_file cv2301.cif
_cod_data_source_block I
_cod_original_sg_symbol_H-M 'P 21/c'
_cod_database_code 2215441
_cod_database_fobs_code 2215441

loop_
_symmetry_equiv_pos_as_xyz
'x, y, z'
'-x, y+1/2, -z+1/2'
'-x, -y, -z'
'x, -y-1/2, z-1/2'

loop_
_atom_site_type_symbol
_atom_site_label
_atom_site_fract_x
_atom_site_fract_y
_atom_site_fract_z
_atom_site_U_iso_or_equiv
_atom_site_adp_type
_atom_site_calc_flag
_atom_site_refinement_flags
_atom_site_occupancy
Se Se1 0.621055(10) 0.103716(15) 0.729623(14) 0.01947(6) Uani d . 1
Se Se2 0.897574(11) 0.918160(15) 0.326819(16) 0.02365(7) Uani d . 1
P P1 0.62681(3) 0.19901(4) 0.60059(4) 0.01482(11) Uani d . 1
P P2 0.88819(3) 0.78304(4) 0.41002(4) 0.01678(11) Uani d . 1
F F6 0.84795(7) 0.44720(9) 0.11754(9) 0.0368(3) Uani d . 1
F F3 0.88414(6) 0.45923(9) 0.60402(9) 0.0291(3) Uani d . 1
F F2 0.36650(7) 0.44879(10) 0.54894(11) 0.0409(3) Uani d . 1
F F4 1.15036(7) 0.67567(10) 0.65056(9) 0.0399(3) Uani d . 1
F F1 0.63466(7) -0.03582(10) 0.21669(9) 0.0339(3) Uani d . 1
F F5 0.62867(7) 0.76698(11) 0.65890(11) 0.0444(4) Uani d . 1
C C41 0.96798(10) 0.75060(14) 0.48581(14) 0.0167(4) Uani d . 1
C C44 1.08909(11) 0.70120(17) 0.59752(15) 0.0260(5) Uani d . 1
C C14 0.63309(11) 0.01933(15) 0.30470(14) 0.0222(4) Uani d . 1
C C62 0.80951(10) 0.62562(14) 0.31662(15) 0.0202(4) Uani d . 1
H H62 0.771 0.6445 0.3586 0.024 Uiso calc R 1
C C52 0.75337(12) 0.84151(17) 0.46779(17) 0.0304(5) Uani d . 1
H H52 0.7559 0.8867 0.4117 0.037 Uiso calc R 1
C C51 0.81223(10) 0.78129(14) 0.49330(15) 0.0189(4) Uani d . 1
C C66 0.93154(11) 0.64628(15) 0.26487(15) 0.0214(4) Uani d . 1
H H66 0.9764 0.6799 0.2708 0.026 Uiso calc R 1
C C56 0.80831(11) 0.71756(15) 0.57794(15) 0.0222(4) Uani d . 1
H H56 0.8485 0.6773 0.5974 0.027 Uiso calc R 1
C C46 1.02144(10) 0.82209(15) 0.50358(15) 0.0202(4) Uani d . 1
H H46 1.0156 0.8881 0.477 0.024 Uiso calc R 1
C C36 0.76472(10) 0.25537(15) 0.66323(15) 0.0215(4) Uani d . 1
H H36 0.764 0.197 0.7051 0.026 Uiso calc R 1
C C15 0.56991(11) 0.02464(15) 0.35560(15) 0.0231(5) Uani d . 1
H H15 0.5282 -0.0092 0.3305 0.028 Uiso calc R 1
C C42 0.97688(11) 0.65346(15) 0.52487(15) 0.0212(4) Uani d . 1
H H42 0.941 0.6041 0.5117 0.025 Uiso calc R 1
C C11 0.63048(10) 0.13024(14) 0.48080(14) 0.0155(4) Uani d . 1
C C33 0.76667(12) 0.42744(16) 0.54342(17) 0.0292(5) Uani d . 1
H H33 0.7676 0.4868 0.5031 0.035 Uiso calc R 1
C C24 0.42770(11) 0.39403(15) 0.56057(17) 0.0248(5) Uani d . 1
C C54 0.68954(11) 0.77189(17) 0.60401(17) 0.0290(5) Uani d . 1
C C12 0.69356(10) 0.12266(15) 0.42664(15) 0.0201(4) Uani d . 1
H H12 0.7357 0.1561 0.4508 0.024 Uiso calc R 1
C C25 0.46805(11) 0.37678(15) 0.47605(16) 0.0242(5) Uani d . 1
H H25 0.4545 0.4043 0.4112 0.029 Uiso calc R 1
C C64 0.85697(12) 0.52250(15) 0.18719(15) 0.0249(5) Uani d . 1
C C63 0.80001(11) 0.54816(15) 0.24591(16) 0.0239(5) Uani d . 1
H H63 0.7554 0.5141 0.2386 0.029 Uiso calc R 1
C C31 0.70485(10) 0.28041(14) 0.60301(14) 0.0164(4) Uani d . 1
C C43 1.03771(12) 0.62883(16) 0.58257(15) 0.0260(5) Uani d . 1
H H43 1.0436 0.5636 0.611 0.031 Uiso calc R 1
C C16 0.56885(11) 0.08081(14) 0.44465(15) 0.0202(4) Uani d . 1
H H16 0.5258 0.0858 0.4815 0.024 Uiso calc R 1
C C22 0.50643(11) 0.29953(15) 0.66749(15) 0.0228(4) Uani d . 1
H H22 0.5195 0.2731 0.7329 0.027 Uiso calc R 1
C C34 0.82465(11) 0.39990(14) 0.60367(15) 0.0210(4) Uani d . 1
C C21 0.54847(10) 0.27843(14) 0.58411(14) 0.0164(4) Uani d . 1
C C61 0.87489(10) 0.67566(14) 0.32648(14) 0.0167(4) Uani d . 1
C C32 0.70671(11) 0.36624(16) 0.54298(16) 0.0276(5) Uani d . 1
H H32 0.6662 0.3833 0.5009 0.033 Uiso calc R 1
C C26 0.52904(10) 0.31812(14) 0.48820(15) 0.0192(4) Uani d . 1
H H26 0.5579 0.3048 0.431 0.023 Uiso calc R 1
C C45 1.08307(11) 0.79745(16) 0.55991(15) 0.0247(5) Uani d . 1
H H45 1.12 0.8455 0.5721 0.03 Uiso calc R 1
C C13 0.69482(11) 0.06620(15) 0.33732(16) 0.0236(5) Uani d . 1
H H13 0.7375 0.0603 0.2998 0.028 Uiso calc R 1
C C55 0.74655(12) 0.71257(16) 0.63360(16) 0.0278(5) Uani d . 1
H H55 0.7437 0.6691 0.691 0.033 Uiso calc R 1
C C35 0.82578(11) 0.31522(15) 0.66261(15) 0.0244(5) Uani d . 1
H H35 0.8673 0.2976 0.7023 0.029 Uiso calc R 1
C C65 0.92239(12) 0.56852(15) 0.19553(16) 0.0247(5) Uani d . 1
H H65 0.9608 0.5475 0.1545 0.03 Uiso calc R 1
C C23 0.44564(12) 0.35863(16) 0.65614(17) 0.0284(5) Uani d . 1
H H23 0.4172 0.3742 0.7132 0.034 Uiso calc R 1
C C53 0.69128(12) 0.83648(19) 0.52305(18) 0.0365(6) Uani d . 1
H H53 0.6509 0.877 0.5051 0.044 Uiso calc R 1

loop_
_atom_site_aniso_label
_atom_site_aniso_U_11
_atom_site_aniso_U_22
_atom_site_aniso_U_33
_atom_site_aniso_U_12
_atom_site_aniso_U_13
_atom_site_aniso_U_23
Se1 0.01902(11) 0.02054(11) 0.01881(11) 0.00033(8) -0.00038(8) 0.00614(8)
Se2 0.02811(13) 0.01797(11) 0.02475(12) -0.00212(8) -0.00152(9) 0.00646(8)
P1 0.0148(3) 0.0145(2) 0.0151(2) 0.00030(19) -0.00054(19) 0.00088(19)
P2 0.0172(3) 0.0150(2) 0.0181(3) -0.0003(2) 0.0001(2) 0.0015(2)
F6 0.0503(9) 0.0255(7) 0.0350(7) -0.0060(6) 0.0072(6) -0.0145(6)
F3 0.0259(7) 0.0280(7) 0.0338(7) -0.0128(5) 0.0072(5) -0.0049(6)
F2 0.0266(7) 0.0352(8) 0.0608(9) 0.0166(6) 0.0015(7) 0.0080(7)
F4 0.0331(8) 0.0494(9) 0.0361(7) 0.0166(6) -0.0188(6) -0.0110(6)
F1 0.0375(8) 0.0388(8) 0.0254(7) -0.0020(6) 0.0017(6) -0.0168(6)
F5 0.0304(8) 0.0546(9) 0.0495(9) -0.0058(7) 0.0223(7) -0.0147(7)
C41 0.0177(10) 0.0189(10) 0.0136(9) 0.0013(8) 0.0011(8) -0.0005(8)
C44 0.0233(11) 0.0371(13) 0.0173(10) 0.0120(9) -0.0051(9) -0.0064(9)
C14 0.0309(12) 0.0196(11) 0.0159(10) 0.0018(9) -0.0004(9) -0.0039(8)
C62 0.0197(11) 0.0192(10) 0.0218(10) -0.0001(8) 0.0025(8) 0.0012(8)
C52 0.0289(13) 0.0333(13) 0.0291(12) 0.0094(10) 0.0025(10) 0.0061(10)
C51 0.0193(10) 0.0182(10) 0.0191(10) -0.0006(8) 0.0006(8) -0.0041(8)
C66 0.0194(11) 0.0216(11) 0.0233(10) -0.0019(8) 0.0039(9) 0.0002(9)
C56 0.0224(11) 0.0200(10) 0.0243(11) -0.0012(8) 0.0017(9) -0.0018(9)
C46 0.0205(11) 0.0210(10) 0.0193(10) -0.0003(8) 0.0031(8) -0.0009(8)
C36 0.0221(11) 0.0185(10) 0.0238(11) -0.0024(8) -0.0026(9) 0.0027(8)
C15 0.0226(11) 0.0232(11) 0.0232(11) -0.0046(9) -0.0020(9) -0.0032(9)
C42 0.0235(11) 0.0198(10) 0.0203(10) 0.0010(8) 0.0003(8) -0.0012(8)
C11 0.0159(10) 0.0153(9) 0.0152(9) 0.0003(8) -0.0001(8) 0.0020(8)
C33 0.0283(13) 0.0210(11) 0.0381(13) -0.0041(9) -0.0004(10) 0.0103(10)
C24 0.0177(11) 0.0166(10) 0.0400(13) 0.0047(8) -0.0014(9) 0.0027(9)
C54 0.0223(12) 0.0346(13) 0.0308(12) -0.0056(10) 0.0111(10) -0.0137(10)
C12 0.0162(10) 0.0212(10) 0.0228(10) -0.0008(8) 0.0008(8) -0.0025(8)
C25 0.0258(12) 0.0225(11) 0.0237(11) 0.0011(9) -0.0086(9) 0.0039(9)
C64 0.0361(13) 0.0171(10) 0.0214(11) 0.0003(9) -0.0002(9) -0.0022(9)
C63 0.0232(11) 0.0200(11) 0.0284(11) -0.0056(9) -0.0019(9) -0.0012(9)
C31 0.0187(10) 0.0147(9) 0.0161(9) -0.0008(8) 0.0028(8) -0.0028(8)
C43 0.0359(13) 0.0225(11) 0.0194(11) 0.0087(9) -0.0019(9) -0.0007(9)
C16 0.0166(10) 0.0227(11) 0.0215(10) -0.0011(8) 0.0038(8) -0.0020(8)
C22 0.0278(12) 0.0217(11) 0.0189(10) 0.0031(9) 0.0030(9) 0.0033(8)
C34 0.0212(11) 0.0189(10) 0.0235(11) -0.0072(8) 0.0082(9) -0.0067(8)
C21 0.0167(10) 0.0141(9) 0.0183(10) -0.0008(8) -0.0002(8) -0.0014(8)
C61 0.0205(10) 0.0153(9) 0.0143(9) -0.0008(8) -0.0016(8) 0.0031(8)
C32 0.0245(12) 0.0242(11) 0.0336(12) -0.0026(9) -0.0065(10) 0.0123(10)
C26 0.0212(11) 0.0189(10) 0.0175(10) 0.0001(8) -0.0016(8) 0.0001(8)
C45 0.0177(11) 0.0323(12) 0.0240(11) -0.0015(9) -0.0016(9) -0.0092(9)
C13 0.0225(11) 0.0242(11) 0.0245(11) -0.0006(9) 0.0061(9) -0.0028(9)
C55 0.0318(13) 0.0272(12) 0.0248(11) -0.0075(10) 0.0088(10) -0.0033(9)
C35 0.0210(11) 0.0281(12) 0.0239(11) -0.0019(9) -0.0052(9) 0.0003(9)
C65 0.0275(12) 0.0219(11) 0.0251(11) 0.0022(9) 0.0079(9) -0.0006(9)
C23 0.0315(13) 0.0227(11) 0.0316(12) 0.0061(9) 0.0120(10) 0.0023(10)
C53 0.0238(12) 0.0457(15) 0.0403(14) 0.0127(11) 0.0048(10) -0.0025(12)

loop_
_atom_type_symbol
_atom_type_description
_atom_type_scat_dispersion_real
_atom_type_scat_dispersion_imag
_atom_type_scat_source
C C 0.0033 0.0016 'International Tables Vol C Tables 4.2.6.8 and 6.1.1.4'
H H 0 0 'International Tables Vol C Tables 4.2.6.8 and 6.1.1.4'
F F 0.0171 0.0103 'International Tables Vol C Tables 4.2.6.8 and 6.1.1.4'
P P 0.1023 0.0942 'International Tables Vol C Tables 4.2.6.8 and 6.1.1.4'
Se Se -0.0929 2.2259 'International Tables Vol C Tables 4.2.6.8 and 6.1.1.4'

loop_
_geom_angle_atom_site_label_1
_geom_angle_atom_site_label_2
_geom_angle_atom_site_label_3
_geom_angle
_geom_angle_publ_flag
C21 P1 C31 107.33(9) y
C21 P1 C11 104.00(8) y
C31 P1 C11 105.43(8) y
C21 P1 Se1 112.67(6) y
C31 P1 Se1 113.79(6) y
C11 P1 Se1 112.87(6) y
C61 P2 C51 104.82(9) y
C61 P2 C41 103.70(9) y
C51 P2 C41 108.21(9) y
C61 P2 Se2 111.96(6) y
C51 P2 Se2 113.46(7) y
C41 P2 Se2 113.86(6) y
C46 C41 C42 119.59(18) ?
C46 C41 P2 120.01(15) ?
C42 C41 P2 120.39(15) ?
F4 C44 C43 118.09(19) ?
F4 C44 C45 118.21(19) ?
C43 C44 C45 123.68(19) ?
F1 C14 C13 118.01(18) ?
F1 C14 C15 118.40(18) ?
C13 C14 C15 123.59(18) ?
C63 C62 C61 120.67(18) ?
C63 C62 H62 119.7 ?
C61 C62 H62 119.7 ?
C53 C52 C51 120.9(2) ?
C53 C52 H52 119.6 ?
C51 C52 H52 119.6 ?
C52 C51 C56 118.69(19) ?
C52 C51 P2 118.29(15) ?
C56 C51 P2 122.88(15) ?
C65 C66 C61 120.25(18) ?
C65 C66 H66 119.9 ?
C61 C66 H66 119.9 ?
C55 C56 C51 120.6(2) ?
C55 C56 H56 119.7 ?
C51 C56 H56 119.7 ?
C45 C46 C41 120.38(19) ?
C45 C46 H46 119.8 ?
C41 C46 H46 119.8 ?
C31 C36 C35 120.34(19) ?
C31 C36 H36 119.8 ?
C35 C36 H36 119.8 ?
C14 C15 C16 117.95(18) ?
C14 C15 H15 121 ?
C16 C15 H15 121 ?
C43 C42 C41 120.33(19) ?
C43 C42 H42 119.8 ?
C41 C42 H42 119.8 ?
C12 C11 C16 119.56(17) ?
C12 C11 P1 121.81(14) ?
C16 C11 P1 118.59(14) ?
C34 C33 C32 118.03(19) ?
C34 C33 H33 121 ?
C32 C33 H33 121 ?
F2 C24 C23 118.01(19) ?
F2 C24 C25 118.54(19) ?
C23 C24 C25 123.45(19) ?
F5 C54 C53 118.5(2) ?
F5 C54 C55 118.4(2) ?
C53 C54 C55 123.1(2) ?
C13 C12 C11 120.04(18) ?
C13 C12 H12 120 ?
C11 C12 H12 120 ?
C24 C25 C26 118.00(18) ?
C24 C25 H25 121 ?
C26 C25 H25 121 ?
F6 C64 C65 118.44(18) ?
F6 C64 C63 118.33(18) ?
C65 C64 C63 123.23(19) ?
C64 C63 C62 118.02(19) ?
C64 C63 H63 121 ?
C62 C63 H63 121 ?
C32 C31 C36 119.05(18) ?
C32 C31 P1 121.01(15) ?
C36 C31 P1 119.91(15) ?
C44 C43 C42 118.10(19) ?
C44 C43 H43 121 ?
C42 C43 H43 121 ?
C15 C16 C11 120.53(18) ?
C15 C16 H16 119.7 ?
C11 C16 H16 119.7 ?
C23 C22 C21 120.66(19) ?
C23 C22 H22 119.7 ?
C21 C22 H22 119.7 ?
F3 C34 C35 118.53(18) ?
F3 C34 C33 118.48(18) ?
C35 C34 C33 122.99(18) ?
C22 C21 C26 119.27(18) ?
C22 C21 P1 119.77(14) ?
C26 C21 P1 120.96(14) ?
C62 C61 C66 119.08(18) ?
C62 C61 P2 122.53(15) ?
C66 C61 P2 118.27(14) ?
C33 C32 C31 121.06(19) ?
C33 C32 H32 119.5 ?
C31 C32 H32 119.5 ?
C25 C26 C21 120.44(18) ?
C25 C26 H26 119.8 ?
C21 C26 H26 119.8 ?
C44 C45 C46 117.90(19) ?
C44 C45 H45 121 ?
C46 C45 H45 121 ?
C14 C13 C12 118.32(19) ?
C14 C13 H13 120.8 ?
C12 C13 H13 120.8 ?
C54 C55 C56 118.4(2) ?
C54 C55 H55 120.8 ?
C56 C55 H55 120.8 ?
C34 C35 C36 118.50(19) ?
C34 C35 H35 120.8 ?
C36 C35 H35 120.8 ?
C64 C65 C66 118.73(19) ?
C64 C65 H65 120.6 ?
C66 C65 H65 120.6 ?
C24 C23 C22 118.15(19) ?
C24 C23 H23 120.9 ?
C22 C23 H23 120.9 ?
C54 C53 C52 118.3(2) ?
C54 C53 H53 120.9 ?
C52 C53 H53 120.9 ?

loop_
_geom_bond_atom_site_label_1
_geom_bond_atom_site_label_2
_geom_bond_distance
_geom_bond_publ_flag
Se1 P1 2.1149(5) y
Se2 P2 2.1113(6) y
P1 C21 1.8116(19) y
P1 C31 1.8143(19) y
P1 C11 1.8161(19) y
P2 C61 1.8111(19) y
P2 C51 1.811(2) y
P2 C41 1.8161(19) y
F6 C64 1.361(2) ?
F3 C34 1.362(2) ?
F2 C24 1.359(2) ?
F4 C44 1.363(2) ?
F1 C14 1.365(2) ?
F5 C54 1.362(2) ?
C41 C46 1.393(3) ?
C41 C42 1.398(3) ?
C44 C43 1.369(3) ?
C44 C45 1.376(3) ?
C14 C13 1.367(3) ?
C14 C15 1.372(3) ?
C62 C63 1.392(3) ?
C62 C61 1.392(3) ?
C62 H62 0.95 ?
C52 C53 1.384(3) ?
C52 C51 1.392(3) ?
C52 H52 0.95 ?
C51 C56 1.397(3) ?
C66 C65 1.383(3) ?
C66 C61 1.402(3) ?
C66 H66 0.95 ?
C56 C55 1.381(3) ?
C56 H56 0.95 ?
C46 C45 1.387(3) ?
C46 H46 0.95 ?
C36 C31 1.388(3) ?
C36 C35 1.390(3) ?
C36 H36 0.95 ?
C15 C16 1.383(3) ?
C15 H15 0.95 ?
C42 C43 1.384(3) ?
C42 H42 0.95 ?
C11 C12 1.394(3) ?
C11 C16 1.395(3) ?
C33 C34 1.369(3) ?
C33 C32 1.384(3) ?
C33 H33 0.95 ?
C24 C23 1.367(3) ?
C24 C25 1.373(3) ?
C54 C53 1.364(3) ?
C54 C55 1.371(3) ?
C12 C13 1.389(3) ?
C12 H12 0.95 ?
C25 C26 1.385(3) ?
C25 H25 0.95 ?
C64 C65 1.367(3) ?
C64 C63 1.371(3) ?
C63 H63 0.95 ?
C31 C32 1.387(3) ?
C43 H43 0.95 ?
C16 H16 0.95 ?
C22 C23 1.385(3) ?
C22 C21 1.389(3) ?
C22 H22 0.95 ?
C34 C35 1.365(3) ?
C21 C26 1.398(3) ?
C32 H32 0.95 ?
C26 H26 0.95 ?
C45 H45 0.95 ?
C13 H13 0.95 ?
C55 H55 0.95 ?
C35 H35 0.95 ?
C65 H65 0.95 ?
C23 H23 0.95 ?
C53 H53 0.95 ?

loop_
_geom_torsion_atom_site_label_1
_geom_torsion_atom_site_label_2
_geom_torsion_atom_site_label_3
_geom_torsion_atom_site_label_4
_geom_torsion
C61 P2 C41 C46 136.08(15)
C51 P2 C41 C46 -112.98(16)
Se2 P2 C41 C46 14.17(17)
C61 P2 C41 C42 -42.60(17)
C51 P2 C41 C42 68.34(17)
Se2 P2 C41 C42 -164.52(13)
C53 C52 C51 C56 -1.9(3)
C53 C52 C51 P2 174.03(18)
C61 P2 C51 C52 -96.43(17)
C41 P2 C51 C52 153.38(16)
Se2 P2 C51 C52 26.01(18)
C61 P2 C51 C56 79.32(18)
C41 P2 C51 C56 -30.86(19)
Se2 P2 C51 C56 -158.23(14)
C52 C51 C56 C55 1.6(3)
P2 C51 C56 C55 -174.11(15)
C42 C41 C46 C45 -0.2(3)
P2 C41 C46 C45 -178.91(14)
F1 C14 C15 C16 -179.93(17)
C13 C14 C15 C16 0.2(3)
C46 C41 C42 C43 1.3(3)
P2 C41 C42 C43 179.97(15)
C21 P1 C11 C12 131.31(16)
C31 P1 C11 C12 18.53(18)
Se1 P1 C11 C12 -106.26(15)
C21 P1 C11 C16 -51.11(17)
C31 P1 C11 C16 -163.89(15)
Se1 P1 C11 C16 71.32(16)
C16 C11 C12 C13 0.0(3)
P1 C11 C12 C13 177.56(15)
F2 C24 C25 C26 -177.91(18)
C23 C24 C25 C26 1.8(3)
F6 C64 C63 C62 -179.67(17)
C65 C64 C63 C62 0.6(3)
C61 C62 C63 C64 0.4(3)
C35 C36 C31 C32 -0.5(3)
C35 C36 C31 P1 177.54(15)
C21 P1 C31 C32 -35.25(19)
C11 P1 C31 C32 75.17(18)
Se1 P1 C31 C32 -160.61(15)
C21 P1 C31 C36 146.77(15)
C11 P1 C31 C36 -102.81(16)
Se1 P1 C31 C36 21.41(17)
F4 C44 C43 C42 -177.21(17)
C45 C44 C43 C42 1.2(3)
C41 C42 C43 C44 -1.7(3)
C14 C15 C16 C11 0.0(3)
C12 C11 C16 C15 -0.1(3)
P1 C11 C16 C15 -177.74(15)
C32 C33 C34 F3 179.50(19)
C32 C33 C34 C35 0.1(3)
C23 C22 C21 C26 0.4(3)
C23 C22 C21 P1 -178.87(16)
C31 P1 C21 C22 -103.15(16)
C11 P1 C21 C22 145.44(16)
Se1 P1 C21 C22 22.88(17)
C31 P1 C21 C26 77.59(17)
C11 P1 C21 C26 -33.82(18)
Se1 P1 C21 C26 -156.38(14)
C63 C62 C61 C66 -0.7(3)
C63 C62 C61 P2 175.17(15)
C65 C66 C61 C62 -0.1(3)
C65 C66 C61 P2 -176.15(15)
C51 P2 C61 C62 15.23(18)
C41 P2 C61 C62 128.63(16)
Se2 P2 C61 C62 -108.19(15)
C51 P2 C61 C66 -168.88(15)
C41 P2 C61 C66 -55.48(16)
Se2 P2 C61 C66 67.70(16)
C34 C33 C32 C31 1.0(3)
C36 C31 C32 C33 -0.9(3)
P1 C31 C32 C33 -178.87(17)
C24 C25 C26 C21 -0.2(3)
C22 C21 C26 C25 -0.8(3)
P1 C21 C26 C25 178.45(15)
F4 C44 C45 C46 178.24(16)
C43 C44 C45 C46 -0.1(3)
C41 C46 C45 C44 -0.4(3)
F1 C14 C13 C12 179.82(17)
C15 C14 C13 C12 -0.3(3)
C11 C12 C13 C14 0.2(3)
F5 C54 C55 C56 -179.98(18)
C53 C54 C55 C56 -0.9(3)
C51 C56 C55 C54 -0.3(3)
F3 C34 C35 C36 179.19(17)
C33 C34 C35 C36 -1.4(3)
C31 C36 C35 C34 1.6(3)
F6 C64 C65 C66 178.87(17)
C63 C64 C65 C66 -1.4(3)
C61 C66 C65 C64 1.1(3)
F2 C24 C23 C22 177.51(19)
C25 C24 C23 C22 -2.2(3)
C21 C22 C23 C24 1.1(3)
F5 C54 C53 C52 179.7(2)
C55 C54 C53 C52 0.6(4)
C51 C52 C53 C54 0.8(3)

loop_
_cod_related_entry_id
_cod_related_entry_database
_cod_related_entry_code
1 ChemSpider 10429972
